data_2227848
loop_
_publ_author_name
'Zhang, Shi-Shen'
'Chen, Li-Jiang'

_publ_section_title
;
 Poly[[\m~2~-1,2-bis(1<i>H</i>-imidazol-1-ylmethyl)benzene-\k^2^<i>N</i>^3^:<i>N</i>^3'^](\m~2~-terephthalato-\k^2^<i>O</i>^1^:<i>O</i>^4^)zinc(II)]
;
_journal_coeditor_code NG5050
_journal_issue 11
_journal_name_full 'Acta Crystallographica Section E'
_journal_page_first m1456
_journal_paper_doi 10.1107/S1600536810042406
_journal_volume 66
_journal_year 2010
_chemical_formula_iupac '[Zn (C8 H4 O4) (C14 H14 N4)]'
_chemical_formula_moiety 'C22 H18 N4 O4 Zn'
_chemical_formula_sum 'C22 H18 N4 O4 Zn'
_chemical_formula_weight 467.79
_chemical_name_systematic
;
Poly[[\m~2~-1,2-bis(1<i>H</i>-imidazol-1-ylmethyl)benzene-
\k^2^<i>N</i>^3^:<i>N</i>^3'^](\m~2~-terephthalato-
\k^2^<i>O</i>^1^:<i>O</i>^4^)zinc(II)]
;
_space_group_IT_number 2
_symmetry_cell_setting triclinic
_symmetry_space_group_name_Hall '-P 1'
_symmetry_space_group_name_H-M 'P -1'
_atom_sites_solution_hydrogens geom
_atom_sites_solution_primary direct
_atom_sites_solution_secondary difmap
_audit_creation_method SHELXL-97
_cell_angle_alpha 99.073(4)
_cell_angle_beta 102.748(4)
_cell_angle_gamma 112.974(4)
_cell_formula_units_Z 2
_cell_length_a 10.132(3)
_cell_length_b 10.179(3)
_cell_length_c 11.169(3)
_cell_measurement_reflns_used 1793
_cell_measurement_temperature 291(2)
_cell_measurement_theta_max 25.50
_cell_measurement_theta_min 1.94
_cell_volume 995.5(5)
_computing_cell_refinement 'SAINT (Bruker, 1998)'
_computing_data_collection 'SMART (Bruker, 1998)'
_computing_data_reduction 'SAINT (Bruker, 1998)'
_computing_molecular_graphics 'SHELXTL (Sheldrick, 2008)'
_computing_publication_material 'SHELXTL (Sheldrick, 2008)'
_computing_structure_refinement 'SHELXL97 (Sheldrick, 2008)'
_computing_structure_solution 'SHELXS97 (Sheldrick, 2008)'
_diffrn_ambient_temperature 291(2)
_diffrn_measured_fraction_theta_full 0.990
_diffrn_measured_fraction_theta_max 0.990
_diffrn_measurement_device_type 'Bruker SMART area-detector'
_diffrn_measurement_method '\f and \w'
_diffrn_radiation_monochromator graphite
_diffrn_radiation_source 'fine-focus sealed tube'
_diffrn_radiation_type MoK\a
_diffrn_radiation_wavelength 0.71073
_diffrn_reflns_av_R_equivalents 0.0270
_diffrn_reflns_av_sigmaI/netI 0.0457
_diffrn_reflns_limit_h_max 12
_diffrn_reflns_limit_h_min -12
_diffrn_reflns_limit_k_max 12
_diffrn_reflns_limit_k_min -12
_diffrn_reflns_limit_l_max 13
_diffrn_reflns_limit_l_min -13
_diffrn_reflns_number 7505
_diffrn_reflns_theta_full 25.50
_diffrn_reflns_theta_max 25.50
_diffrn_reflns_theta_min 1.94
_exptl_absorpt_coefficient_mu 1.272
_exptl_absorpt_correction_T_max 0.8833
_exptl_absorpt_correction_T_min 0.7850
_exptl_absorpt_correction_type multi-scan
_exptl_absorpt_process_details '(SADABS; Sheldrick, 1996)'
_exptl_crystal_colour yellow
_exptl_crystal_density_diffrn 1.561
_exptl_crystal_density_method 'not measured'
_exptl_crystal_description block
_exptl_crystal_F_000 480
_exptl_crystal_size_max 0.20
_exptl_crystal_size_mid 0.16
_exptl_crystal_size_min 0.10
_refine_diff_density_max 0.600
_refine_diff_density_min -0.234
_refine_ls_extinction_method none
_refine_ls_goodness_of_fit_ref 1.050
_refine_ls_hydrogen_treatment constr
_refine_ls_matrix_type full
_refine_ls_number_parameters 298
_refine_ls_number_reflns 3674
_refine_ls_number_restraints 0
_refine_ls_restrained_S_all 1.050
_refine_ls_R_factor_all 0.0514
_refine_ls_R_factor_gt 0.0419
_refine_ls_shift/su_max 0.000
_refine_ls_shift/su_mean 0.000
_refine_ls_structure_factor_coef Fsqd
_refine_ls_weighting_details 'calc w=1/[\s^2^(Fo^2^)+(0.0482P)^2^+0.0138P] where P=(Fo^2^+2Fc^2^)/3'
_refine_ls_weighting_scheme calc
_refine_ls_wR_factor_gt 0.0919
_refine_ls_wR_factor_ref 0.0970
_reflns_number_gt 3140
_reflns_number_total 3674
_reflns_threshold_expression I>2sigma(I)
_cod_data_source_file ng5050.cif
_cod_data_source_block I
_cod_database_code 2227848
_cod_database_fobs_code 2227848

loop_
_symmetry_equiv_pos_as_xyz
'x, y, z'
'-x, -y, -z'

loop_
_atom_site_type_symbol
_atom_site_label
_atom_site_fract_x
_atom_site_fract_y
_atom_site_fract_z
_atom_site_U_iso_or_equiv
_atom_site_adp_type
_atom_site_calc_flag
_atom_site_refinement_flags
_atom_site_occupancy
_atom_site_disorder_assembly
_atom_site_disorder_group
Zn Zn1 0.72744(4) 0.03060(3) -0.12258(3) 0.03123(13) Uani d . 1 . .
O O1 0.8199(2) -0.0226(2) -0.24812(18) 0.0371(5) Uani d . 1 . .
O O2 0.9037(2) 0.2104(2) -0.2633(2) 0.0458(6) Uani d . 1 . .
O O3 0.5956(2) -0.1577(2) -0.0977(2) 0.0459(6) Uani d . 1 . .
O O4 0.8048(3) -0.1373(2) 0.0314(3) 0.0560(6) Uani d . 1 . .
N N1 0.5722(3) 0.0954(3) -0.2066(2) 0.0348(6) Uani d . 1 . .
N N2 0.8687(3) 0.1981(2) 0.0314(2) 0.0337(6) Uani d . 1 . .
N N6 1.0855(3) 0.3509(3) 0.1741(2) 0.0360(6) Uani d . 1 . .
N N9 0.4735(3) 0.2181(3) -0.3094(2) 0.0376(6) Uani d . 1 . .
C C1 0.9907(4) 0.1328(4) -0.4772(3) 0.0455(8) Uani d . 1 . .
H H1 0.9858 0.2230 -0.4625 0.073(12) Uiso d R 1 . .
C C4 0.8876(3) 0.0814(3) -0.2957(3) 0.0314(6) Uani d . 1 . .
C C6 0.9462(3) 0.0392(3) -0.4010(3) 0.0319(7) Uani d . 1 . .
C C9 0.9965(3) 0.2102(3) 0.1035(3) 0.0360(7) Uani d . 1 . .
H H9 1.0222 0.1322 0.1055 0.045(9) Uiso d R 1 . .
C C10 0.6685(4) -0.2048(3) -0.0265(3) 0.0382(7) Uani d . 1 . .
C C11 0.8774(4) 0.3382(3) 0.0577(3) 0.0446(8) Uani d . 1 . .
H H11 0.8025 0.3636 0.0203 0.052(10) Uiso d R 1 . .
C C13 1.2799(3) 0.5047(3) 0.3833(3) 0.0356(7) Uani d . 1 . .
C C18 1.4214(3) 0.6254(3) 0.4431(3) 0.0394(7) Uani d . 1 . .
C C20 0.5801(3) -0.3584(3) -0.0123(3) 0.0382(7) Uani d . 1 . .
C C22 1.3428(5) 0.6714(4) 0.6276(3) 0.0633(11) Uani d . 1 . .
H H22 1.3647 0.7271 0.7097 0.067(11) Uiso d R 1 . .
C C23 1.1735(4) 0.4697(3) 0.4470(3) 0.0420(8) Uani d . 1 . .
H H23 1.0795 0.3895 0.4065 0.035(8) Uiso d R 1 . .
C C26 0.5945(3) 0.1929(3) -0.2730(3) 0.0389(7) Uani d . 1 . .
H H26 0.6833 0.2390 -0.2922 0.030(7) Uiso d R 1 . .
C C27 0.4285(3) 0.0549(3) -0.2007(3) 0.0407(7) Uani d . 1 . .
H H27 0.3809 -0.0136 -0.1596 0.047(9) Uiso d R 1 . .
C C28 0.6533(4) -0.4224(3) 0.0621(3) 0.0443(8) Uani d . 1 . .
H H28 0.7563 -0.3708 0.1043 0.050(10) Uiso d R 1 . .
C C31 0.9565(4) -0.0932(3) -0.4253(3) 0.0436(8) Uani d . 1 . .
H H31 0.9278 -0.1572 -0.3750 0.063(11) Uiso d R 1 . .
C C32 0.4269(4) -0.4382(3) -0.0747(3) 0.0442(8) Uani d . 1 . .
H H32 0.3775 -0.3967 -0.1252 0.058(10) Uiso d R 1 . .
C C33 1.2432(3) 0.4081(4) 0.2513(3) 0.0441(8) Uani d . 1 . .
H H33A 1.2660 0.3252 0.2594 0.063(11) Uiso d R 1 . .
H H33B 1.3073 0.4652 0.2071 0.042(9) Uiso d R 1 . .
C C37 1.0093(4) 0.4329(3) 0.1455(3) 0.0443(8) Uani d . 1 . .
H H37 1.0422 0.5339 0.1795 0.038(8) Uiso d R 1 . .
C C38 1.2048(4) 0.5524(4) 0.5688(3) 0.0547(9) Uani d . 1 . .
H H38 1.1325 0.5272 0.6106 0.040(9) Uiso d R 1 . .
C C39 1.4495(4) 0.7073(4) 0.5666(3) 0.0562(10) Uani d . 1 . .
H H39 1.5423 0.7885 0.6075 0.065(11) Uiso d R 1 . .
C C45 0.4583(3) 0.3249(4) -0.3803(3) 0.0490(9) Uani d . 1 . .
H H45A 0.3600 0.2789 -0.4446 0.045(9) Uiso d R 1 . .
H H45B 0.4650 0.4104 -0.3222 0.045(9) Uiso d R 1 . .
C C46 0.3671(4) 0.1301(3) -0.2636(3) 0.0431(8) Uani d . 1 . .
H H46 0.2710 0.1233 -0.2735 0.052(10) Uiso d R 1 . .

loop_
_atom_site_aniso_label
_atom_site_aniso_U_11
_atom_site_aniso_U_22
_atom_site_aniso_U_33
_atom_site_aniso_U_12
_atom_site_aniso_U_13
_atom_site_aniso_U_23
Zn1 0.0359(2) 0.0264(2) 0.0302(2) 0.01204(16) 0.01047(15) 0.00882(14)
O1 0.0418(12) 0.0331(11) 0.0389(12) 0.0145(10) 0.0196(10) 0.0115(9)
O2 0.0562(14) 0.0343(12) 0.0543(14) 0.0227(11) 0.0270(12) 0.0103(10)
O3 0.0583(15) 0.0309(12) 0.0426(13) 0.0103(11) 0.0167(11) 0.0174(10)
O4 0.0445(14) 0.0400(14) 0.0877(18) 0.0156(11) 0.0265(13) 0.0285(13)
N1 0.0354(14) 0.0328(14) 0.0356(14) 0.0136(11) 0.0101(11) 0.0127(11)
N2 0.0378(14) 0.0285(13) 0.0316(13) 0.0149(11) 0.0062(11) 0.0050(11)
N6 0.0413(15) 0.0303(14) 0.0310(13) 0.0149(12) 0.0072(12) 0.0021(11)
N9 0.0292(13) 0.0356(14) 0.0442(15) 0.0129(11) 0.0050(12) 0.0132(12)
C1 0.065(2) 0.0356(18) 0.055(2) 0.0290(17) 0.0345(18) 0.0205(16)
C4 0.0277(15) 0.0310(16) 0.0322(16) 0.0114(13) 0.0076(13) 0.0064(13)
C6 0.0295(15) 0.0303(16) 0.0355(16) 0.0108(13) 0.0131(13) 0.0099(13)
C9 0.0442(18) 0.0294(16) 0.0335(16) 0.0177(14) 0.0108(14) 0.0041(13)
C10 0.047(2) 0.0300(17) 0.0406(18) 0.0159(15) 0.0230(16) 0.0068(14)
C11 0.054(2) 0.0357(18) 0.0436(19) 0.0276(17) 0.0028(16) 0.0059(15)
C13 0.0429(18) 0.0308(16) 0.0307(16) 0.0170(14) 0.0045(14) 0.0095(13)
C18 0.0387(17) 0.0311(16) 0.0396(18) 0.0133(14) -0.0029(14) 0.0138(14)
C20 0.0467(19) 0.0323(16) 0.0418(18) 0.0176(15) 0.0227(15) 0.0130(14)
C22 0.090(3) 0.050(2) 0.0291(19) 0.023(2) 0.002(2) 0.0006(17)
C23 0.0468(19) 0.0297(17) 0.0389(18) 0.0094(15) 0.0094(15) 0.0065(14)
C26 0.0306(17) 0.0350(17) 0.052(2) 0.0131(14) 0.0115(15) 0.0189(15)
C27 0.0395(18) 0.0410(18) 0.0437(18) 0.0156(15) 0.0193(15) 0.0142(15)
C28 0.043(2) 0.0381(18) 0.053(2) 0.0153(16) 0.0167(17) 0.0197(16)
C31 0.059(2) 0.0366(18) 0.051(2) 0.0241(16) 0.0316(17) 0.0223(16)
C32 0.047(2) 0.0376(18) 0.053(2) 0.0205(16) 0.0159(17) 0.0215(16)
C33 0.0415(19) 0.0430(19) 0.0423(19) 0.0166(16) 0.0126(16) 0.0033(15)
C37 0.057(2) 0.0293(18) 0.0427(18) 0.0209(16) 0.0070(17) 0.0055(14)
C38 0.077(3) 0.053(2) 0.0397(19) 0.030(2) 0.023(2) 0.0154(17)
C39 0.059(2) 0.040(2) 0.040(2) 0.0102(18) -0.0127(18) 0.0063(16)
C45 0.0325(18) 0.040(2) 0.064(2) 0.0126(15) -0.0018(17) 0.0198(18)
C46 0.0337(18) 0.0428(19) 0.053(2) 0.0159(15) 0.0153(15) 0.0129(16)

loop_
_atom_type_symbol
_atom_type_description
_atom_type_scat_dispersion_real
_atom_type_scat_dispersion_imag
_atom_type_scat_source
C C 0.0033 0.0016 'International Tables Vol C Tables 4.2.6.8 and 6.1.1.4'
H H 0.0000 0.0000 'International Tables Vol C Tables 4.2.6.8 and 6.1.1.4'
N N 0.0061 0.0033 'International Tables Vol C Tables 4.2.6.8 and 6.1.1.4'
O O 0.0106 0.0060 'International Tables Vol C Tables 4.2.6.8 and 6.1.1.4'
Zn Zn 0.2839 1.4301 'International Tables Vol C Tables 4.2.6.8 and 6.1.1.4'

loop_
_geom_angle_atom_site_label_1
_geom_angle_atom_site_label_2
_geom_angle_atom_site_label_3
_geom_angle_site_symmetry_1
_geom_angle_site_symmetry_3
_geom_angle
_geom_angle_publ_flag
O3 Zn1 O1 . . 105.82(9) ?
O3 Zn1 N2 . . 118.54(9) ?
O1 Zn1 N2 . . 115.65(9) ?
O3 Zn1 N1 . . 100.79(10) ?
O1 Zn1 N1 . . 109.17(9) ?
N2 Zn1 N1 . . 105.62(10) ?
C4 O1 Zn1 . . 115.41(18) ?
C10 O3 Zn1 . . 111.8(2) ?
C26 N1 C27 . . 105.7(2) ?
C26 N1 Zn1 . . 125.8(2) ?
C27 N1 Zn1 . . 128.4(2) ?
C9 N2 C11 . . 105.6(2) ?
C9 N2 Zn1 . . 125.44(19) ?
C11 N2 Zn1 . . 126.0(2) ?
C9 N6 C37 . . 107.5(3) ?
C9 N6 C33 . . 125.4(3) ?
C37 N6 C33 . . 126.5(3) ?
C26 N9 C46 . . 106.8(3) ?
C26 N9 C45 . . 127.3(3) ?
C46 N9 C45 . . 125.9(3) ?
C31 C1 C6 2_754 . 120.5(3) ?
C31 C1 H1 2_754 . 119.6 ?
C6 C1 H1 . . 119.9 ?
O2 C4 O1 . . 124.7(3) ?
O2 C4 C6 . . 119.0(2) ?
O1 C4 C6 . . 116.3(2) ?
C31 C6 C1 . . 118.0(3) ?
C31 C6 C4 . . 121.4(3) ?
C1 C6 C4 . . 120.6(3) ?
N2 C9 N6 . . 110.9(3) ?
N2 C9 H9 . . 124.7 ?
N6 C9 H9 . . 124.5 ?
O4 C10 O3 . . 124.9(3) ?
O4 C10 C20 . . 118.8(3) ?
O3 C10 C20 . . 116.2(3) ?
C37 C11 N2 . . 110.1(3) ?
C37 C11 H11 . . 124.9 ?
N2 C11 H11 . . 125.0 ?
C23 C13 C18 . . 119.7(3) ?
C23 C13 C33 . . 119.4(3) ?
C18 C13 C33 . . 120.9(3) ?
C13 C18 C39 . . 118.0(3) ?
C13 C18 C45 . 2_765 123.6(3) ?
C39 C18 C45 . 2_765 118.4(3) ?
C32 C20 C28 . . 118.8(3) ?
C32 C20 C10 . . 120.9(3) ?
C28 C20 C10 . . 120.3(3) ?
C39 C22 C38 . . 120.2(3) ?
C39 C22 H22 . . 119.6 ?
C38 C22 H22 . . 120.1 ?
C38 C23 C13 . . 120.9(3) ?
C38 C23 H23 . . 119.8 ?
C13 C23 H23 . . 119.2 ?
N1 C26 N9 . . 111.6(3) ?
N1 C26 H26 . . 124.3 ?
N9 C26 H26 . . 124.2 ?
C46 C27 N1 . . 109.2(3) ?
C46 C27 H27 . . 125.4 ?
N1 C27 H27 . . 125.3 ?
C32 C28 C20 2_645 . 120.3(3) ?
C32 C28 H28 2_645 . 119.8 ?
C20 C28 H28 . . 120.0 ?
C6 C31 C1 . 2_754 121.5(3) ?
C6 C31 H31 . . 119.3 ?
C1 C31 H31 2_754 . 119.2 ?
C28 C32 C20 2_645 . 121.0(3) ?
C28 C32 H32 2_645 . 119.7 ?
C20 C32 H32 . . 119.3 ?
N6 C33 C13 . . 113.4(3) ?
N6 C33 H33A . . 108.9 ?
C13 C33 H33A . . 108.9 ?
N6 C33 H33B . . 108.8 ?
C13 C33 H33B . . 109.0 ?
H33A C33 H33B . . 107.7 ?
C11 C37 N6 . . 105.9(3) ?
C11 C37 H37 . . 126.8 ?
N6 C37 H37 . . 127.2 ?
C22 C38 C23 . . 119.7(4) ?
C22 C38 H38 . . 120.3 ?
C23 C38 H38 . . 120.0 ?
C22 C39 C18 . . 121.5(3) ?
C22 C39 H39 . . 119.3 ?
C18 C39 H39 . . 119.3 ?
N9 C45 C18 . 2_765 111.3(3) ?
N9 C45 H45A . . 109.3 ?
C18 C45 H45A 2_765 . 109.5 ?
N9 C45 H45B . . 109.4 ?
C18 C45 H45B 2_765 . 109.4 ?
H45A C45 H45B . . 108.0 ?
C27 C46 N9 . . 106.7(3) ?
C27 C46 H46 . . 126.5 ?
N9 C46 H46 . . 126.8 ?

loop_
_geom_bond_atom_site_label_1
_geom_bond_atom_site_label_2
_geom_bond_site_symmetry_2
_geom_bond_distance
_geom_bond_publ_flag
Zn1 O3 . 1.967(2) ?
Zn1 O1 . 1.9680(19) ?
Zn1 N2 . 1.999(2) ?
Zn1 N1 . 2.036(2) ?
O1 C4 . 1.283(3) ?
O2 C4 . 1.240(3) ?
O3 C10 . 1.244(4) ?
O4 C10 . 1.234(4) ?
N1 C26 . 1.310(3) ?
N1 C27 . 1.370(4) ?
N2 C9 . 1.313(4) ?
N2 C11 . 1.373(4) ?
N6 C9 . 1.344(3) ?
N6 C37 . 1.369(4) ?
N6 C33 . 1.464(4) ?
N9 C26 . 1.339(4) ?
N9 C46 . 1.364(4) ?
N9 C45 . 1.478(4) ?
C1 C31 2_754 1.386(4) ?
C1 C6 . 1.387(4) ?
C1 H1 . 0.9289 ?
C4 C6 . 1.506(4) ?
C6 C31 . 1.383(4) ?
C9 H9 . 0.9291 ?
C10 C20 . 1.522(4) ?
C11 C37 . 1.340(4) ?
C11 H11 . 0.9294 ?
C13 C23 . 1.383(4) ?
C13 C18 . 1.398(4) ?
C13 C33 . 1.515(4) ?
C18 C39 . 1.399(5) ?
C18 C45 2_765 1.497(4) ?
C20 C32 . 1.384(4) ?
C20 C28 . 1.393(4) ?
C22 C39 . 1.364(5) ?
C22 C38 . 1.369(5) ?
C22 H22 . 0.9271 ?
C23 C38 . 1.378(4) ?
C23 H23 . 0.9299 ?
C26 H26 . 0.9298 ?
C27 C46 . 1.347(4) ?
C27 H27 . 0.9297 ?
C28 C32 2_645 1.381(4) ?
C28 H28 . 0.9299 ?
C31 C1 2_754 1.386(4) ?
C31 H31 . 0.9294 ?
C32 C28 2_645 1.381(4) ?
C32 H32 . 0.9283 ?
C33 H33A . 0.9696 ?
C33 H33B . 0.9695 ?
C37 H37 . 0.9299 ?
C38 H38 . 0.9292 ?
C39 H39 . 0.9280 ?
C45 C18 2_765 1.497(4) ?
C45 H45A . 0.9699 ?
C45 H45B . 0.9696 ?
C46 H46 . 0.9284 ?
